data_7047559
loop_
_publ_author_name
'Ko\<renkov\'a, Monika'
'Kreml\'a\<cek, V\'it'
'Erben, Milan'
'Jir\'asko, Robert'
'De Proft, Frank'
'Turek, Jan'
'Jambor, Roman'
'R\%u\<Zi\<cka, Ale\<s'
'C\'isa\<rov\'a, Ivana'
'Dost\'al, Libor'

_publ_section_title
;
 Heavier pnictinidene gold(i) complexes.
;
_journal_issue 41
_journal_name_full 'Dalton transactions (Cambridge, England : 2003)'
_journal_page_first 14503
_journal_page_last 14514
_journal_paper_doi 10.1039/c8dt03022g
_journal_volume 47
_journal_year 2018
_chemical_formula_moiety 'C32 H46 As2 Au N4, C24 H15 Au2, 0.5(C7 H8)'
_chemical_formula_sum 'C59.5 H65 As2 Au3 N4'
_chemical_formula_weight 1576.89
_space_group_crystal_system triclinic
_space_group_IT_number 2
_space_group_name_Hall '-P 1'
_space_group_name_H-M_alt 'P -1'
_symmetry_space_group_name_Hall '-P 1'
_symmetry_space_group_name_H-M 'P -1'
_atom_sites_solution_hydrogens mixed
_audit_creation_method SHELXL-2013
_audit_update_record
;
2018-09-04 deposited with the CCDC.
2018-09-14 downloaded from the CCDC.
;
_cell_angle_alpha 89.143(6)
_cell_angle_beta 64.451(7)
_cell_angle_gamma 72.326(7)
_cell_formula_units_Z 2
_cell_length_a 13.9980(12)
_cell_length_b 14.9401(11)
_cell_length_c 15.6470(12)
_cell_measurement_reflns_used 33227
_cell_measurement_temperature 150(1)
_cell_measurement_theta_max 27.5
_cell_measurement_theta_min 1
_cell_volume 2787.2(4)
_computing_cell_refinement 'COLLECT and DENZO'
_computing_data_collection 'COLLECT (Hooft, 1998) and DENZO (Otwinowski & Minor, 1997)'
_computing_data_reduction 'COLLECT and DENZO'
_computing_molecular_graphics 'PLATON (Spek, 2003)'
_computing_publication_material 'SHELXL-97 (Sheldrick, 2008)'
_computing_structure_refinement 'SHELXL-2013 (Sheldrick, 2013)'
_computing_structure_solution 'SIR92 (Altomare et al., 1994)'
_diffrn_ambient_temperature 150(1)
_diffrn_detector_area_resol_mean 9.091
_diffrn_measured_fraction_theta_full 0.650
_diffrn_measured_fraction_theta_max 0.693
_diffrn_measurement_device_type 'Bruker Nonius KappaCCD area detector'
_diffrn_measurement_method '\f and \w scans to fill the Ewald sphere'
_diffrn_radiation_monochromator graphite
_diffrn_radiation_source 'fine-focus sealed tube'
_diffrn_radiation_type MoK\a
_diffrn_radiation_wavelength 0.71073
_diffrn_reflns_av_R_equivalents 0.0646
_diffrn_reflns_av_unetI/netI 0.0969
_diffrn_reflns_Laue_measured_fraction_full 0.650
_diffrn_reflns_Laue_measured_fraction_max 0.693
_diffrn_reflns_limit_h_max 18
_diffrn_reflns_limit_h_min -18
_diffrn_reflns_limit_k_max 19
_diffrn_reflns_limit_k_min -19
_diffrn_reflns_limit_l_max 20
_diffrn_reflns_limit_l_min -20
_diffrn_reflns_number 33182
_diffrn_reflns_point_group_measured_fraction_full 0.650
_diffrn_reflns_point_group_measured_fraction_max 0.693
_diffrn_reflns_theta_full 25.242
_diffrn_reflns_theta_max 27.501
_diffrn_reflns_theta_min 2.184
_diffrn_standards_number 0
_exptl_absorpt_coefficient_mu 9.095
_exptl_absorpt_correction_T_max 0.7456
_exptl_absorpt_correction_T_min 0.4178
_exptl_absorpt_correction_type multi-scan
_exptl_absorpt_process_details
;
[Sheldrick, G.M. (2002). SADABS Bruker AXS Inc., Madison, Wisconsin, USA]
;
_exptl_crystal_colour yellow
_exptl_crystal_density_diffrn 1.879
_exptl_crystal_description block
_exptl_crystal_F_000 1506
_exptl_crystal_size_max 0.48
_exptl_crystal_size_mid 0.22
_exptl_crystal_size_min 0.09
_refine_diff_density_max 1.059
_refine_diff_density_min -0.917
_refine_diff_density_rms 0.154
_refine_ls_extinction_method none
_refine_ls_goodness_of_fit_ref 1.011
_refine_ls_hydrogen_treatment constr
_refine_ls_matrix_type full
_refine_ls_number_parameters 606
_refine_ls_number_reflns 8885
_refine_ls_number_restraints 633
_refine_ls_restrained_S_all 0.989
_refine_ls_R_factor_all 0.0980
_refine_ls_R_factor_gt 0.0446
_refine_ls_shift/su_max 0.001
_refine_ls_shift/su_mean 0.000
_refine_ls_structure_factor_coef Fsqd
_refine_ls_weighting_details 'w=1/[\s^2^(Fo^2^)+(0.0363P)^2^] where P=(Fo^2^+2Fc^2^)/3'
_refine_ls_weighting_scheme calc
_refine_ls_wR_factor_gt 0.0748
_refine_ls_wR_factor_ref 0.0880
_reflns_Friedel_coverage 0.000
_reflns_number_gt 5685
_reflns_number_total 8885
_reflns_threshold_expression 'I > 2\s(I)'
_cod_data_source_file c8dt03022g2.cif
_cod_data_source_block 3
_cod_depositor_comments 'Adding full bibliography for 7047556--7047562.cif.'
_cod_original_formula_sum 'C59.50 H65 As2 Au3 N4'
_cod_database_code 7047559
_shelx_space_group_comment
;
The symmetry employed for this shelxl refinement is uniquely defined
by the following loop, which should always be used as a source of
symmetry information in preference to the above space-group names.
They are only intended as comments.
;
_shelxl_version_number 2013-4

loop_
_space_group_symop_operation_xyz
'x, y, z'
'-x, -y, -z'

loop_
_atom_site_label
_atom_site_type_symbol
_atom_site_fract_x
_atom_site_fract_y
_atom_site_fract_z
_atom_site_U_iso_or_equiv
_atom_site_adp_type
_atom_site_occupancy
_atom_site_site_symmetry_order
_atom_site_calc_flag
_atom_site_refinement_flags_posn
_atom_site_refinement_flags_adp
_atom_site_refinement_flags_occupancy
_atom_site_disorder_assembly
_atom_site_disorder_group
Au1 Au 0.39346(3) 0.28216(2) 0.68634(2) 0.02439(9) Uani 1 1 d . U . . .
Au2 Au 0.07988(3) 0.70322(2) 0.41821(2) 0.02725(10) Uani 1 1 d . U . . .
Au3 Au 0.17679(3) 0.63072(3) 0.17428(2) 0.02838(10) Uani 1 1 d . U . . .
As2 As 0.47883(7) 0.22308(7) 0.51805(6) 0.0282(2) Uani 1 1 d . U . . .
As1 As 0.30413(8) 0.33120(7) 0.85703(6) 0.0312(2) Uani 1 1 d . U . . .
C15 C 0.2733(9) 0.1152(8) 0.8815(9) 0.052(3) Uani 1 1 d . U . . .
H15A H 0.2895 0.0487 0.8655 0.063 Uiso 1 1 d R U . . .
H15B H 0.2563 0.1280 0.9473 0.063 Uiso 1 1 d R U . . .
H15C H 0.3373 0.1331 0.8416 0.063 Uiso 1 1 d R U . . .
C43 C 0.1732(7) 0.4240(7) 0.2382(6) 0.0289(17) Uani 1 1 d . U . . .
C33 C 0.0357(7) 0.8070(7) 0.5198(6) 0.0279(18) Uani 1 1 d . U . . .
C3 C 0.1153(8) 0.6088(7) 0.8702(6) 0.0336(19) Uani 1 1 d . U . . .
H3 H 0.1243 0.6682 0.8681 0.040 Uiso 1 1 d R U . . .
C1 C 0.1887(7) 0.4385(6) 0.8639(5) 0.0226(16) Uani 1 1 d . U . . .
C8 C 0.4964(7) 0.4286(7) 0.8301(6) 0.0328(19) Uani 1 1 d . U . . .
C12 C 0.0793(7) 0.3372(7) 0.8801(6) 0.0276(17) Uani 1 1 d . U . . .
H12 H 0.0154 0.3244 0.8874 0.033 Uiso 1 1 d R U . . .
C45 C 0.1424(11) 0.2743(8) 0.2670(7) 0.051(3) Uani 1 1 d . U . . .
H45 H 0.1035 0.2385 0.3084 0.062 Uiso 1 1 d R U . . .
C6 C 0.0856(7) 0.4319(7) 0.8756(6) 0.0279(17) Uani 1 1 d . U . . .
C44 C 0.1176(9) 0.3685(8) 0.2996(7) 0.040(2) Uani 1 1 d . U . . .
H44 H 0.0637 0.3948 0.3616 0.048 Uiso 1 1 d R U . . .
C34 C 0.0107(7) 0.8664(7) 0.5840(7) 0.0315(19) Uani 1 1 d . U . . .
C29 C 0.6652(9) 0.0509(8) 0.5492(8) 0.047(2) Uani 1 1 d . U . . .
C5 C -0.0013(8) 0.5125(7) 0.8835(6) 0.0318(18) Uani 1 1 d . U . . .
H5 H -0.0692 0.5078 0.8911 0.038 Uiso 1 1 d R U . . .
C7 C 0.3117(7) 0.5251(7) 0.8499(6) 0.0302(18) Uani 1 1 d . U . . .
H7 H 0.3305 0.5800 0.8469 0.036 Uiso 1 1 d R U . . .
N4 N 0.6369(6) 0.1458(5) 0.5198(5) 0.0277(15) Uani 1 1 d . U . . .
N2 N 0.3808(6) 0.4454(6) 0.8417(5) 0.0283(15) Uani 1 1 d . U . . .
C46 C 0.2211(11) 0.2338(9) 0.1777(8) 0.057(3) Uani 1 1 d . U . . .
H46 H 0.2376 0.1702 0.1583 0.069 Uiso 1 1 d R U . . .
C2 C 0.2000(7) 0.5293(6) 0.8628(6) 0.0268(17) Uani 1 1 d . U . . .
C42 C 0.1487(7) 0.5228(7) 0.2722(6) 0.0280(17) Uani 1 1 d . U . . .
N1 N 0.1679(6) 0.2720(5) 0.8715(5) 0.0258(14) Uani 1 1 d . U . . .
N3 N 0.3547(6) 0.3474(6) 0.4927(5) 0.0294(15) Uani 1 1 d . U . . .
C22 C 0.6726(7) 0.2782(7) 0.4513(6) 0.0296(18) Uani 1 1 d . U . . .
C17 C 0.5631(7) 0.3050(6) 0.4627(5) 0.0245(16) Uani 1 1 d . U . . .
C18 C 0.5188(7) 0.3870(7) 0.4316(6) 0.0295(18) Uani 1 1 d . U . . .
C23 C 0.4033(8) 0.4077(7) 0.4493(6) 0.034(2) Uani 1 1 d . U . . .
H23 H 0.3659 0.4609 0.4305 0.040 Uiso 1 1 d R U . . .
C28 C 0.7078(8) 0.1909(7) 0.4842(6) 0.034(2) Uani 1 1 d . U . . .
H28 H 0.7796 0.1667 0.4799 0.041 Uiso 1 1 d R U . . .
C24 C 0.2347(8) 0.3588(7) 0.5151(7) 0.037(2) Uani 1 1 d . U . . .
C13 C 0.1763(8) 0.1687(6) 0.8691(7) 0.0322(18) Uani 1 1 d . U . . .
C35 C -0.0160(8) 0.9322(7) 0.6630(6) 0.0333(19) Uani 1 1 d . U . . .
C21 C 0.7392(8) 0.3347(7) 0.4065(7) 0.039(2) Uani 1 1 d . U . . .
H21 H 0.8130 0.3172 0.3975 0.047 Uiso 1 1 d R U . . .
C49 C 0.2203(8) 0.6957(7) 0.0587(7) 0.035(2) Uani 1 1 d . U . . .
C41 C 0.1210(7) 0.5958(7) 0.3239(6) 0.0286(18) Uani 1 1 d . U . . .
C4 C 0.0130(8) 0.6007(7) 0.8803(6) 0.034(2) Uani 1 1 d . U . . .
H4 H -0.0452 0.6542 0.8847 0.041 Uiso 1 1 d R U . . .
C50 C 0.2529(8) 0.7336(7) -0.0088(7) 0.034(2) Uani 1 1 d . U . . .
C16 C 0.1889(10) 0.1359(7) 0.7724(7) 0.049(3) Uani 1 1 d . U . . .
H16A H 0.2393 0.1613 0.7230 0.059 Uiso 1 1 d R U . . .
H16B H 0.1171 0.1568 0.7722 0.059 Uiso 1 1 d R U . . .
H16C H 0.2185 0.0679 0.7610 0.059 Uiso 1 1 d R U . . .
C25 C 0.1737(9) 0.4497(8) 0.4925(8) 0.045(2) Uani 1 1 d . U . . .
H25A H 0.1625 0.5023 0.5344 0.054 Uiso 1 1 d R U . . .
H25B H 0.1024 0.4488 0.4997 0.054 Uiso 1 1 d R U . . .
H25C H 0.2187 0.4563 0.4276 0.054 Uiso 1 1 d R U . . .
C47 C 0.2767(9) 0.2882(7) 0.1169(7) 0.043(2) Uani 1 1 d . U . . .
H47 H 0.3304 0.2610 0.0551 0.051 Uiso 1 1 d R U . . .
C19 C 0.5851(8) 0.4426(7) 0.3882(6) 0.040(2) Uani 1 1 d . U . . .
H19 H 0.5567 0.4971 0.3655 0.048 Uiso 1 1 d R U . . .
C37 C -0.0336(13) 0.9651(9) 0.8199(9) 0.067(3) Uani 1 1 d . U . . .
H37 H -0.0331 0.9439 0.8759 0.080 Uiso 1 1 d R U . . .
C11 C 0.5257(9) 0.5217(8) 0.8180(8) 0.051(3) Uani 1 1 d . U . . .
H11A H 0.4764 0.5670 0.8743 0.061 Uiso 1 1 d R U . . .
H11B H 0.5170 0.5470 0.7640 0.061 Uiso 1 1 d R U . . .
H11C H 0.6019 0.5087 0.8070 0.061 Uiso 1 1 d R U . . .
C14 C 0.0722(9) 0.1572(8) 0.9463(8) 0.052(3) Uani 1 1 d . U . . .
H14A H 0.0697 0.0947 0.9374 0.062 Uiso 1 1 d R U . . .
H14B H 0.0078 0.2033 0.9453 0.062 Uiso 1 1 d R U . . .
H14C H 0.0722 0.1678 1.0067 0.062 Uiso 1 1 d R U . . .
C36 C -0.0071(10) 0.9021(8) 0.7428(8) 0.053(3) Uani 1 1 d . U . . .
H36 H 0.0208 0.8374 0.7442 0.063 Uiso 1 1 d R U . . .
C10 C 0.5807(8) 0.3586(8) 0.7420(8) 0.044(2) Uani 1 1 d . U . . .
H10A H 0.6370 0.3849 0.7022 0.052 Uiso 1 1 d R U . . .
H10B H 0.5434 0.3453 0.7071 0.052 Uiso 1 1 d R U . . .
H10C H 0.6153 0.3010 0.7606 0.052 Uiso 1 1 d R U . . .
C9 C 0.5004(9) 0.3923(9) 0.9207(8) 0.053(3) Uani 1 1 d . U . . .
H9A H 0.5067 0.3265 0.9200 0.064 Uiso 1 1 d R U . . .
H9B H 0.4329 0.4288 0.9751 0.064 Uiso 1 1 d R U . . .
H9C H 0.5639 0.4005 0.9246 0.064 Uiso 1 1 d R U . . .
C40 C -0.0478(9) 1.0299(8) 0.6568(7) 0.043(2) Uani 1 1 d . U . . .
H40 H -0.0503 1.0517 0.6016 0.051 Uiso 1 1 d R U . . .
C30 C 0.5662(9) 0.0252(8) 0.6041(9) 0.055(3) Uani 1 1 d . U . . .
H30A H 0.5405 0.0464 0.6703 0.066 Uiso 1 1 d R U . . .
H30B H 0.5841 -0.0423 0.5948 0.066 Uiso 1 1 d R U . . .
H30C H 0.5084 0.0552 0.5854 0.066 Uiso 1 1 d R U . . .
C20 C 0.6925(9) 0.4179(8) 0.3760(7) 0.042(2) Uani 1 1 d . U . . .
H20 H 0.7350 0.4571 0.3488 0.050 Uiso 1 1 d R U . . .
C48 C 0.2550(8) 0.3813(8) 0.1433(7) 0.040(2) Uani 1 1 d . U . . .
H48 H 0.2927 0.4169 0.1005 0.048 Uiso 1 1 d R U . . .
C27 C 0.2428(9) 0.2738(8) 0.4560(10) 0.058(3) Uani 1 1 d . U . . .
H27A H 0.1691 0.2738 0.4693 0.070 Uiso 1 1 d R U . . .
H27B H 0.2832 0.2149 0.4687 0.070 Uiso 1 1 d R U . . .
H27C H 0.2821 0.2809 0.3900 0.070 Uiso 1 1 d R U . . .
C38 C -0.0660(13) 1.0600(9) 0.8147(9) 0.065(3) Uani 1 1 d . U . . .
H38 H -0.0821 1.1030 0.8653 0.078 Uiso 1 1 d R U . . .
C39 C -0.0743(11) 1.0936(8) 0.7348(8) 0.054(3) Uani 1 1 d . U . . .
H39 H -0.0977 1.1587 0.7331 0.065 Uiso 1 1 d R U . . .
C31 C 0.7241(14) -0.0192(10) 0.4508(11) 0.085(4) Uani 1 1 d . U . . .
H31A H 0.7008 0.0043 0.4031 0.103 Uiso 1 1 d R U . . .
H31B H 0.7123 -0.0790 0.4640 0.103 Uiso 1 1 d R U . . .
H31C H 0.8023 -0.0275 0.4279 0.103 Uiso 1 1 d R U . . .
C26 C 0.1745(9) 0.3578(13) 0.6215(9) 0.074(4) Uani 1 1 d . U . . .
H26A H 0.1809 0.4071 0.6553 0.089 Uiso 1 1 d R U . . .
H26B H 0.2085 0.2973 0.6360 0.089 Uiso 1 1 d R U . . .
H26C H 0.0967 0.3672 0.6407 0.089 Uiso 1 1 d R U . . .
C32 C 0.7511(13) 0.0368(14) 0.5785(13) 0.093(4) Uani 1 1 d . U . . .
H32A H 0.8020 0.0689 0.5408 0.139 Uiso 1 1 calc R U . . .
H32B H 0.7912 -0.0298 0.5697 0.139 Uiso 1 1 calc R U . . .
H32C H 0.7182 0.0617 0.6448 0.139 Uiso 1 1 calc R U . . .
C51 C 0.293(3) 0.780(5) -0.096(3) 0.036(2) Uani 0.429(19) 1 d D U P A 1
C52 C 0.405(2) 0.777(3) -0.145(2) 0.046(4) Uani 0.429(19) 1 d D U P A 1
H52 H 0.4562 0.7491 -0.1212 0.056 Uiso 0.429(19) 1 calc R U P A 1
C53 C 0.4364(19) 0.818(2) -0.232(2) 0.043(4) Uani 0.429(19) 1 d D U P A 1
H53 H 0.5119 0.8099 -0.2691 0.052 Uiso 0.429(19) 1 calc R U P A 1
C54 C 0.362(3) 0.867(2) -0.2612(18) 0.049(4) Uani 0.429(19) 1 d D U P A 1
H54 H 0.3843 0.9003 -0.3130 0.059 Uiso 0.429(19) 1 calc R U P A 1
C55 C 0.254(2) 0.869(3) -0.216(2) 0.048(4) Uani 0.429(19) 1 d D U P A 1
H55 H 0.2054 0.8931 -0.2427 0.057 Uiso 0.429(19) 1 calc R U P A 1
C56 C 0.2156(19) 0.833(2) -0.127(2) 0.035(4) Uani 0.429(19) 1 d D U P A 1
H56 H 0.1393 0.8455 -0.0893 0.042 Uiso 0.429(19) 1 calc R U P A 1
C51A C 0.303(2) 0.776(4) -0.089(2) 0.036(2) Uani 0.571(19) 1 d D U P A 2
C52A C 0.4119(18) 0.777(2) -0.1183(16) 0.046(4) Uani 0.571(19) 1 d D U P A 2
H52A H 0.4526 0.7507 -0.0850 0.056 Uiso 0.571(19) 1 calc R U P A 2
C53A C 0.4582(16) 0.8215(15) -0.2014(14) 0.043(4) Uani 0.571(19) 1 d D U P A 2
H53A H 0.5266 0.8303 -0.2175 0.052 Uiso 0.571(19) 1 calc R U P A 2
C54A C 0.407(2) 0.8506(19) -0.2566(13) 0.049(4) Uani 0.571(19) 1 d D U P A 2
H54A H 0.4440 0.8704 -0.3148 0.059 Uiso 0.571(19) 1 calc R U P A 2
C55A C 0.300(2) 0.851(2) -0.2274(15) 0.048(4) Uani 0.571(19) 1 d D U P A 2
H55A H 0.2603 0.8798 -0.2608 0.057 Uiso 0.571(19) 1 calc R U P A 2
C56A C 0.2494(17) 0.8085(16) -0.1466(14) 0.035(4) Uani 0.571(19) 1 d D U P A 2
H56A H 0.1801 0.8021 -0.1314 0.042 Uiso 0.571(19) 1 calc R U P A 2

loop_
_atom_site_aniso_label
_atom_site_aniso_U_11
_atom_site_aniso_U_22
_atom_site_aniso_U_33
_atom_site_aniso_U_23
_atom_site_aniso_U_13
_atom_site_aniso_U_12
Au1 0.02094(17) 0.02954(19) 0.01971(17) -0.00088(14) -0.00810(14) -0.00568(16)
Au2 0.02561(18) 0.03310(19) 0.02414(18) 0.00464(15) -0.01068(15) -0.01184(17)
Au3 0.02737(19) 0.03233(19) 0.02907(19) 0.00672(15) -0.01433(15) -0.01224(18)
As2 0.0281(5) 0.0347(5) 0.0202(5) -0.0006(4) -0.0060(4) -0.0151(5)
As1 0.0283(5) 0.0362(5) 0.0213(5) -0.0020(4) -0.0120(4) 0.0014(5)
C15 0.046(5) 0.034(5) 0.070(7) 0.014(5) -0.023(5) -0.007(5)
C43 0.024(4) 0.038(4) 0.029(4) 0.003(3) -0.015(3) -0.012(4)
C33 0.017(4) 0.040(4) 0.030(4) 0.010(3) -0.010(3) -0.014(4)
C3 0.032(4) 0.034(4) 0.029(5) 0.001(4) -0.012(4) -0.006(4)
C1 0.021(3) 0.027(3) 0.015(4) -0.003(3) -0.007(3) -0.004(3)
C8 0.024(4) 0.043(5) 0.035(4) 0.000(3) -0.015(3) -0.014(4)
C12 0.026(4) 0.037(4) 0.020(4) 0.000(3) -0.008(3) -0.013(3)
C45 0.083(7) 0.047(5) 0.033(4) 0.007(4) -0.019(4) -0.042(5)
C6 0.027(4) 0.036(4) 0.020(4) 0.004(3) -0.011(3) -0.010(3)
C44 0.052(6) 0.050(5) 0.023(4) 0.003(4) -0.013(4) -0.027(5)
C34 0.027(4) 0.036(4) 0.035(4) 0.008(3) -0.016(4) -0.013(4)
C29 0.035(5) 0.034(4) 0.067(6) 0.011(4) -0.020(4) -0.009(4)
C5 0.027(4) 0.043(4) 0.031(5) 0.006(4) -0.018(4) -0.011(4)
C7 0.027(4) 0.039(4) 0.023(4) 0.001(4) -0.008(3) -0.015(3)
N4 0.022(3) 0.031(3) 0.025(4) -0.004(3) -0.007(3) -0.006(3)
N2 0.027(3) 0.038(4) 0.025(4) 0.000(3) -0.014(3) -0.014(3)
C46 0.085(7) 0.053(6) 0.041(5) 0.004(4) -0.028(5) -0.032(6)
C2 0.023(3) 0.033(4) 0.020(4) -0.001(3) -0.005(3) -0.009(3)
C42 0.024(4) 0.042(4) 0.022(4) 0.010(3) -0.011(3) -0.015(4)
N1 0.027(3) 0.028(3) 0.019(3) 0.002(3) -0.007(3) -0.008(3)
N3 0.024(3) 0.034(4) 0.026(4) 0.004(3) -0.010(3) -0.005(3)
C22 0.025(4) 0.033(4) 0.021(4) -0.003(3) -0.003(3) -0.009(3)
C17 0.023(3) 0.031(4) 0.015(4) -0.002(3) -0.002(3) -0.012(3)
C18 0.032(4) 0.041(4) 0.011(4) 0.003(3) -0.006(3) -0.012(4)
C23 0.033(4) 0.042(5) 0.020(4) 0.003(4) -0.010(3) -0.007(4)
C28 0.024(4) 0.037(4) 0.033(5) -0.006(4) -0.008(4) -0.006(4)
C24 0.027(4) 0.044(5) 0.042(5) 0.013(4) -0.019(3) -0.009(4)
C13 0.033(4) 0.022(4) 0.033(4) 0.001(3) -0.008(4) -0.006(4)
C35 0.031(5) 0.037(4) 0.033(4) 0.004(3) -0.013(4) -0.016(4)
C21 0.030(4) 0.051(5) 0.032(5) 0.000(4) -0.006(4) -0.020(4)
C49 0.035(5) 0.033(5) 0.035(4) 0.004(4) -0.013(4) -0.012(5)
C41 0.026(4) 0.038(4) 0.026(4) 0.008(3) -0.014(3) -0.012(4)
C4 0.027(4) 0.036(4) 0.034(5) 0.002(4) -0.014(4) -0.003(4)
C50 0.038(5) 0.029(5) 0.030(4) -0.002(3) -0.009(3) -0.012(5)
C16 0.064(7) 0.030(5) 0.048(5) -0.002(4) -0.018(5) -0.018(6)
C25 0.039(5) 0.046(5) 0.043(6) -0.004(4) -0.023(5) 0.003(5)
C47 0.052(6) 0.034(5) 0.035(5) -0.004(4) -0.017(4) -0.008(5)
C19 0.044(4) 0.044(5) 0.025(5) 0.006(4) -0.006(4) -0.020(4)
C37 0.112(10) 0.049(5) 0.057(6) 0.011(4) -0.060(7) -0.017(6)
C11 0.040(6) 0.051(6) 0.068(7) 0.000(5) -0.024(5) -0.023(5)
C14 0.047(5) 0.043(6) 0.055(6) 0.012(5) -0.011(4) -0.021(5)
C36 0.082(8) 0.038(5) 0.050(5) 0.011(4) -0.041(5) -0.020(6)
C10 0.026(4) 0.040(5) 0.059(5) -0.002(4) -0.019(4) -0.003(4)
C9 0.035(5) 0.077(8) 0.057(5) 0.016(5) -0.026(5) -0.024(6)
C40 0.041(5) 0.047(5) 0.041(5) 0.006(4) -0.016(4) -0.019(5)
C30 0.034(5) 0.044(6) 0.082(7) 0.032(6) -0.026(5) -0.010(5)
C20 0.045(5) 0.047(5) 0.033(5) 0.009(4) -0.010(4) -0.026(4)
C48 0.039(5) 0.042(5) 0.033(4) 0.001(3) -0.008(4) -0.017(4)
C27 0.036(6) 0.046(6) 0.092(7) -0.002(5) -0.033(5) -0.004(5)
C38 0.102(10) 0.049(5) 0.056(6) 0.004(5) -0.050(7) -0.021(6)
C39 0.080(8) 0.035(5) 0.051(5) 0.003(4) -0.034(5) -0.015(6)
C31 0.093(9) 0.056(7) 0.082(7) 0.003(5) -0.025(6) -0.014(7)
C26 0.023(5) 0.140(11) 0.053(5) 0.032(6) -0.018(4) -0.017(7)
C32 0.072(6) 0.103(8) 0.116(8) 0.029(6) -0.055(6) -0.028(6)
C51 0.043(5) 0.028(5) 0.026(4) -0.002(4) -0.004(3) -0.011(5)
C52 0.045(5) 0.054(7) 0.031(8) 0.003(7) -0.007(4) -0.018(5)
C53 0.049(7) 0.053(8) 0.027(7) 0.003(6) -0.009(5) -0.028(7)
C54 0.056(9) 0.063(9) 0.032(6) 0.013(5) -0.015(6) -0.033(8)
C55 0.056(9) 0.051(9) 0.039(6) 0.010(6) -0.016(7) -0.029(9)
C56 0.049(7) 0.015(10) 0.029(7) -0.008(7) -0.008(6) -0.010(8)
C51A 0.043(5) 0.028(5) 0.026(4) -0.002(4) -0.004(3) -0.011(5)
C52A 0.045(5) 0.054(7) 0.031(8) 0.003(7) -0.007(4) -0.018(5)
C53A 0.049(7) 0.053(8) 0.027(7) 0.003(6) -0.009(5) -0.028(7)
C54A 0.056(9) 0.063(9) 0.032(6) 0.013(5) -0.015(6) -0.033(8)
C55A 0.056(9) 0.051(9) 0.039(6) 0.010(6) -0.016(7) -0.029(9)
C56A 0.049(7) 0.015(10) 0.029(7) -0.008(7) -0.008(6) -0.010(8)

loop_
_atom_type_symbol
_atom_type_description
_atom_type_scat_dispersion_real
_atom_type_scat_dispersion_imag
_atom_type_scat_source
C C 0.0033 0.0016 'International Tables Vol C Tables 4.2.6.8 and 6.1.1.4'
H H 0.0000 0.0000 'International Tables Vol C Tables 4.2.6.8 and 6.1.1.4'
As As 0.0499 2.0058 'International Tables Vol C Tables 4.2.6.8 and 6.1.1.4'
Au Au -2.0133 8.8022 'International Tables Vol C Tables 4.2.6.8 and 6.1.1.4'
N N 0.0061 0.0033 'International Tables Vol C Tables 4.2.6.8 and 6.1.1.4'

loop_
_geom_angle_atom_site_label_1
_geom_angle_atom_site_label_2
_geom_angle_atom_site_label_3
_geom_angle
As1 Au1 As2 175.89(3)
C41 Au2 C33 176.6(3)
C49 Au3 C42 163.7(4)
C49 Au3 C41 164.2(3)
C42 Au3 C41 31.9(3)
C17 As2 N4 79.0(3)
C17 As2 N3 76.7(3)
N4 As2 N3 155.7(2)
C17 As2 Au1 101.5(2)
N4 As2 Au1 91.37(19)
N3 As2 Au1 91.74(19)
C1 As1 N2 77.9(3)
C1 As1 N1 77.0(3)
N2 As1 N1 154.8(3)
C1 As1 Au1 98.4(2)
N2 As1 Au1 93.08(18)
N1 As1 Au1 88.97(17)
C13 C15 H15A 109.4
C13 C15 H15B 108.2
H15A C15 H15B 109.5
C13 C15 H15C 110.8
H15A C15 H15C 109.5
H15B C15 H15C 109.5
C44 C43 C48 118.3(8)
C44 C43 C42 120.0(8)
C48 C43 C42 121.7(7)
C34 C33 Au2 176.6(8)
C2 C3 C4 119.5(8)
C2 C3 H3 120.9
C4 C3 H3 119.7
C6 C1 C2 118.1(8)
C6 C1 As1 120.8(6)
C2 C1 As1 120.9(6)
N2 C8 C10 110.1(7)
N2 C8 C9 107.4(7)
C10 C8 C9 111.8(10)
N2 C8 C11 111.2(8)
C10 C8 C11 107.6(8)
C9 C8 C11 108.9(8)
N1 C12 C6 115.6(7)
N1 C12 H12 122.3
C6 C12 H12 122.1
C46 C45 C44 122.0(8)
C46 C45 H45 119.5
C44 C45 H45 118.5
C5 C6 C1 120.6(7)
C5 C6 C12 124.7(7)
C1 C6 C12 114.7(8)
C43 C44 C45 119.5(9)
C43 C44 H44 119.9
C45 C44 H44 120.6
C33 C34 C35 176.4(10)
C32 C29 C30 121.7(11)
C32 C29 N4 110.9(10)
C30 C29 N4 111.7(9)
C32 C29 C31 104.4(12)
C30 C29 C31 102.4(9)
N4 C29 C31 103.4(9)
C4 C5 C6 120.0(7)
C4 C5 H5 119.6
C6 C5 H5 120.4
N2 C7 C2 118.1(7)
N2 C7 H7 121.2
C2 C7 H7 120.7
C28 N4 C29 123.3(8)
C28 N4 As2 110.8(6)
C29 N4 As2 125.7(5)
C7 N2 C8 125.0(7)
C7 N2 As1 111.0(5)
C8 N2 As1 123.9(6)
C45 C46 C47 118.8(10)
C45 C46 H46 120.3
C47 C46 H46 121.0
C3 C2 C1 121.7(7)
C3 C2 C7 126.3(7)
C1 C2 C7 111.9(8)
C41 C42 C43 162.4(8)
C41 C42 Au3 75.1(5)
C43 C42 Au3 122.5(6)
C12 N1 C13 121.7(6)
C12 N1 As1 111.8(5)
C13 N1 As1 126.5(6)
C23 N3 C24 122.3(8)
C23 N3 As2 110.4(6)
C24 N3 As2 127.2(5)
C17 C22 C21 119.6(9)
C17 C22 C28 114.6(7)
C21 C22 C28 125.8(8)
C18 C17 C22 120.8(7)
C18 C17 As2 121.2(6)
C22 C17 As2 117.9(7)
C17 C18 C19 119.1(8)
C17 C18 C23 115.4(7)
C19 C18 C23 125.5(9)
N3 C23 C18 116.1(9)
N3 C23 H23 121.7
C18 C23 H23 122.1
N4 C28 C22 117.6(8)
N4 C28 H28 121.0
C22 C28 H28 121.4
C25 C24 C26 107.6(10)
C25 C24 N3 114.4(7)
C26 C24 N3 106.0(7)
C25 C24 C27 110.7(8)
C26 C24 C27 113.1(10)
N3 C24 C27 105.0(9)
C15 C13 C14 110.4(8)
C15 C13 N1 108.8(7)
C14 C13 N1 110.2(8)
C15 C13 C16 110.4(9)
C14 C13 C16 109.5(8)
N1 C13 C16 107.5(7)
C36 C35 C40 119.2(9)
C36 C35 C34 121.4(9)
C40 C35 C34 119.3(9)
C20 C21 C22 118.7(8)
C20 C21 H21 120.7
C22 C21 H21 120.6
C50 C49 Au3 175.0(9)
C42 C41 Au2 173.0(7)
C42 C41 Au3 73.0(5)
Au2 C41 Au3 113.4(4)
C5 C4 C3 120.1(9)
C5 C4 H4 119.3
C3 C4 H4 120.6
C49 C50 C51A 173.9(14)
C49 C50 C51 178(2)
C13 C16 H16A 110.1
C13 C16 H16B 109.7
H16A C16 H16B 109.5
C13 C16 H16C 108.6
H16A C16 H16C 109.5
H16B C16 H16C 109.5
C24 C25 H25A 110.0
C24 C25 H25B 110.3
H25A C25 H25B 109.5
C24 C25 H25C 108.1
H25A C25 H25C 109.5
H25B C25 H25C 109.5
C48 C47 C46 122.4(10)
C48 C47 H47 118.3
C46 C47 H47 119.3
C20 C19 C18 121.3(10)
C20 C19 H19 118.9
C18 C19 H19 119.8
C38 C37 C36 119.1(11)
C38 C37 H37 119.7
C36 C37 H37 121.1
C8 C11 H11A 110.1
C8 C11 H11B 108.5
H11A C11 H11B 109.5
C8 C11 H11C 109.8
H11A C11 H11C 109.5
H11B C11 H11C 109.5
C13 C14 H14A 110.8
C13 C14 H14B 109.2
H14A C14 H14B 109.5
C13 C14 H14C 108.4
H14A C14 H14C 109.5
H14B C14 H14C 109.5
C35 C36 C37 121.8(10)
C35 C36 H36 119.0
C37 C36 H36 119.1
C8 C10 H10A 109.5
C8 C10 H10B 109.5
H10A C10 H10B 109.5
C8 C10 H10C 109.5
H10A C10 H10C 109.5
H10B C10 H10C 109.5
C8 C9 H9A 110.9
C8 C9 H9B 108.7
H9A C9 H9B 109.5
C8 C9 H9C 108.8
H9A C9 H9C 109.5
H9B C9 H9C 109.5
C39 C40 C35 118.8(10)
C39 C40 H40 120.6
C35 C40 H40 120.6
C29 C30 H30A 107.7
C29 C30 H30B 110.1
H30A C30 H30B 109.5
C29 C30 H30C 110.6
H30A C30 H30C 109.5
H30B C30 H30C 109.5
C19 C20 C21 120.5(8)
C19 C20 H20 120.2
C21 C20 H20 119.2
C47 C48 C43 119.0(8)
C47 C48 H48 120.8
C43 C48 H48 120.2
C24 C27 H27A 110.1
C24 C27 H27B 111.6
H27A C27 H27B 109.5
C24 C27 H27C 106.7
H27A C27 H27C 109.5
H27B C27 H27C 109.5
C37 C38 C39 121.0(11)
C37 C38 H38 119.9
C39 C38 H38 119.0
C38 C39 C40 119.9(11)
C38 C39 H39 119.7
C40 C39 H39 120.4
C29 C31 H31A 115.4
C29 C31 H31B 109.3
H31A C31 H31B 109.5
C29 C31 H31C 103.5
H31A C31 H31C 109.5
H31B C31 H31C 109.5
C24 C26 H26A 110.0
C24 C26 H26B 108.3
H26A C26 H26B 109.5
C24 C26 H26C 110.1
H26A C26 H26C 109.5
H26B C26 H26C 109.5
C29 C32 H32A 109.5
C29 C32 H32B 109.5
H32A C32 H32B 109.5
C29 C32 H32C 109.5
H32A C32 H32C 109.5
H32B C32 H32C 109.5
C56 C51 C52 119.1(14)
C56 C51 C50 119(2)
C52 C51 C50 121(2)
C51 C52 C53 117.1(17)
C51 C52 H52 121.5
C53 C52 H52 121.5
C54 C53 C52 122.6(17)
C54 C53 H53 118.7
C52 C53 H53 118.7
C53 C54 C55 120.1(15)
C53 C54 H54 120.0
C55 C54 H54 120.0
C54 C55 C56 119.6(16)
C54 C55 H55 120.2
C56 C55 H55 120.2
C51 C56 C55 119.8(17)
C51 C56 H56 120.1
C55 C56 H56 120.1
C52A C51A C56A 119.2(12)
C52A C51A C50 120.1(16)
C56A C51A C50 120.4(15)
C51A C52A C53A 117.2(15)
C51A C52A H52A 121.4
C53A C52A H52A 121.4
C54A C53A C52A 122.5(14)
C54A C53A H53A 118.8
C52A C53A H53A 118.8
C53A C54A C55A 119.8(13)
C53A C54A H54A 120.1
C55A C54A H54A 120.1
C54A C55A C56A 120.1(16)
C54A C55A H55A 119.9
C56A C55A H55A 119.9
C51A C56A C55A 120.2(14)
C51A C56A H56A 119.9
C55A C56A H56A 119.9

loop_
_geom_bond_atom_site_label_1
_geom_bond_atom_site_label_2
_geom_bond_distance
Au1 As1 2.4197(10)
Au1 As2 2.4199(10)
Au2 C41 1.965(9)
Au2 C33 1.990(9)
Au3 C49 1.985(9)
Au3 C42 2.212(8)
Au3 C41 2.235(8)
As2 C17 1.898(6)
As2 N4 2.175(8)
As2 N3 2.289(8)
As1 C1 1.864(9)
As1 N2 2.236(6)
As1 N1 2.262(6)
C15 C13 1.444(14)
C15 H15A 0.9599
C15 H15B 0.9600
C15 H15C 0.9600
C43 C44 1.392(11)
C43 C48 1.430(14)
C43 C42 1.462(13)
C33 C34 1.205(13)
C3 C2 1.364(13)
C3 C4 1.414(11)
C3 H3 0.9300
C1 C6 1.410(10)
C1 C2 1.411(11)
C8 N2 1.488(10)
C8 C10 1.509(14)
C8 C9 1.528(14)
C8 C11 1.552(12)
C12 N1 1.278(12)
C12 C6 1.442(12)
C12 H12 0.9303
C45 C46 1.351(16)
C45 C44 1.390(14)
C45 H45 0.9299
C6 C5 1.389(14)
C44 H44 0.9301
C34 C35 1.433(13)
C29 C32 1.420(18)
C29 C30 1.446(12)
C29 N4 1.476(13)
C29 C31 1.605(19)
C5 C4 1.390(13)
C5 H5 0.9299
C7 N2 1.252(12)
C7 C2 1.469(11)
C7 H7 0.9300
N4 C28 1.292(10)
C46 C47 1.376(13)
C46 H46 0.9299
C42 C41 1.222(13)
N1 C13 1.512(11)
N3 C23 1.301(10)
N3 C24 1.514(11)
C22 C17 1.390(12)
C22 C21 1.404(11)
C22 C28 1.420(14)
C17 C18 1.379(13)
C18 C19 1.385(11)
C18 C23 1.450(12)
C23 H23 0.9300
C28 H28 0.9300
C24 C25 1.497(15)
C24 C26 1.509(15)
C24 C27 1.530(15)
C13 C14 1.496(12)
C13 C16 1.517(14)
C35 C36 1.364(13)
C35 C40 1.405(14)
C21 C20 1.400(15)
C21 H21 0.9300
C49 C50 1.170(12)
C4 H4 0.9300
C50 C51A 1.400(17)
C50 C51 1.49(2)
C16 H16A 0.9600
C16 H16B 0.9599
C16 H16C 0.9600
C25 H25A 0.9599
C25 H25B 0.9599
C25 H25C 0.9600
C47 C48 1.360(14)
C47 H47 0.9300
C19 C20 1.360(14)
C19 H19 0.9300
C37 C38 1.364(17)
C37 C36 1.382(16)
C37 H37 0.9301
C11 H11A 0.9599
C11 H11B 0.9601
C11 H11C 0.9601
C14 H14A 0.9600
C14 H14B 0.9601
C14 H14C 0.9600
C36 H36 0.9300
C10 H10A 0.9600
C10 H10B 0.9601
C10 H10C 0.9599
C9 H9A 0.9601
C9 H9B 0.9600
C9 H9C 0.9600
C40 C39 1.401(15)
C40 H40 0.9299
C30 H30A 0.9600
C30 H30B 0.9599
C30 H30C 0.9599
C20 H20 0.9299
C48 H48 0.9301
C27 H27A 0.9600
C27 H27B 0.9600
C27 H27C 0.9601
C38 C39 1.379(16)
C38 H38 0.9302
C39 H39 0.9300
C31 H31A 0.9600
C31 H31B 0.9601
C31 H31C 0.9599
C26 H26A 0.9600
C26 H26B 0.9600
C26 H26C 0.9601
C32 H32A 0.9600
C32 H32B 0.9600
C32 H32C 0.9600
C51 C56 1.40(3)
C51 C52 1.40(2)
C52 C53 1.43(2)
C52 H52 0.9300
C53 C54 1.33(3)
C53 H53 0.9300
C54 C55 1.36(3)
C54 H54 0.9300
C55 C56 1.42(2)
C55 H55 0.9300
C56 H56 0.9300
C51A C52A 1.396(19)
C51A C56A 1.40(2)
C52A C53A 1.43(2)
C52A H52A 0.9300
C53A C54A 1.34(2)
C53A H53A 0.9300
C54A C55A 1.36(2)
C54A H54A 0.9300
C55A C56A 1.409(18)
C55A H55A 0.9300
C56A H56A 0.9300

loop_
_platon_squeeze_void_nr
_platon_squeeze_void_average_x
_platon_squeeze_void_average_y
_platon_squeeze_void_average_z
_platon_squeeze_void_volume
_platon_squeeze_void_count_electrons
_platon_squeeze_void_content
1 0.500 0.000 0.000 248 66 ' '
